data_7023077
loop_
_publ_author_name
'Turrell, Peter J.'
'Hill, Amanda D.'
'Ibrahim, Saad K.'
'Wright, Joseph A.'
'Pickett, Christopher J.'

_publ_section_title
;
 Ferracyclic carbamoyl complexes related to the active site of
 [Fe]-hydrogenase.
;
_journal_issue 22
_journal_name_full 'Dalton transactions (Cambridge, England : 2003)'
_journal_page_first 8140
_journal_page_last 8146
_journal_paper_doi 10.1039/c3dt50642h
_journal_volume 42
_journal_year 2013
_chemical_formula_moiety 'C5 H6 N2 O, 0.5(H2 O)'
_chemical_formula_structural C5H6N2O
_chemical_formula_sum 'C5 H7 N2 O1.5'
_chemical_formula_weight 119.13
_chemical_name_systematic
;
?
;
_space_group_IT_number 2
_symmetry_cell_setting triclinic
_symmetry_Int_Tables_number 2
_symmetry_space_group_name_Hall '-P 1'
_symmetry_space_group_name_H-M 'P -1'
_atom_sites_solution_hydrogens geom
_atom_sites_solution_primary direct
_atom_sites_solution_secondary difmap
_audit_creation_method SHELXL-97
_cell_angle_alpha 97.673(10)
_cell_angle_beta 91.575(11)
_cell_angle_gamma 92.141(10)
_cell_formula_units_Z 4
_cell_length_a 4.8603(6)
_cell_length_b 9.3209(11)
_cell_length_c 13.5944(19)
_cell_measurement_reflns_used 1168
_cell_measurement_temperature 298(2)
_cell_measurement_theta_max 28.9708
_cell_measurement_theta_min 3.4902
_cell_volume 609.59(14)
_computing_cell_refinement 'CrysAlisPro (Agilent Technology, 2011)'
_computing_data_collection 'CrysAlisPro (Agilent Technology, 2011)'
_computing_data_reduction 'CrysAlisPro (Agilent Technology, 2011)'
_computing_molecular_graphics 'ORTEP-3 (Farrugia, 1997)'
_computing_publication_material
;
SHELXL-97 (Sheldrick, 2008) and enCIFer (Allen <i>et al.</i>, 2004)
;
_computing_structure_refinement 'SHELXL-97 (Sheldrick, 2008)'
_computing_structure_solution 'SIR92 (Altomare <i>et al.</i>, 1993)'
_diffrn_ambient_temperature 298(2)
_diffrn_detector_area_resol_mean 16.0050
_diffrn_measured_fraction_theta_full 0.998
_diffrn_measured_fraction_theta_max 0.998
_diffrn_measurement_device_type 'Oxford Diffraction Xcalibur 3/CCD'
_diffrn_measurement_method '\w scans'
_diffrn_radiation_monochromator graphite
_diffrn_radiation_probe x-ray
_diffrn_radiation_source 'Enhance (Mo) X-ray Source'
_diffrn_radiation_type 'Mo K\a'
_diffrn_radiation_wavelength 0.71073
_diffrn_reflns_av_R_equivalents 0.0551
_diffrn_reflns_av_unetI/netI 0.0950
_diffrn_reflns_limit_h_max 5
_diffrn_reflns_limit_h_min -5
_diffrn_reflns_limit_k_max 11
_diffrn_reflns_limit_k_min -11
_diffrn_reflns_limit_l_max 16
_diffrn_reflns_limit_l_min -16
_diffrn_reflns_number 7632
_diffrn_reflns_theta_full 25.00
_diffrn_reflns_theta_max 25.00
_diffrn_reflns_theta_min 3.50
_diffrn_standards_number 0
_exptl_absorpt_coefficient_mu 0.098
_exptl_absorpt_correction_T_max 1.00000
_exptl_absorpt_correction_T_min 0.57293
_exptl_absorpt_correction_type multi-scan
_exptl_absorpt_process_details '(ABSPACK; Agilent Technology, 2011)'
_exptl_crystal_colour colourless
_exptl_crystal_density_diffrn 1.298
_exptl_crystal_density_method 'not measured'
_exptl_crystal_description lath
_exptl_crystal_F_000 252
_exptl_crystal_size_max 0.80
_exptl_crystal_size_mid 0.08
_exptl_crystal_size_min 0.01
_refine_diff_density_max 0.219
_refine_diff_density_min -0.170
_refine_diff_density_rms 0.039
_refine_ls_extinction_method none
_refine_ls_goodness_of_fit_ref 0.916
_refine_ls_hydrogen_treatment mixed
_refine_ls_matrix_type full
_refine_ls_number_parameters 186
_refine_ls_number_reflns 2142
_refine_ls_number_restraints 6
_refine_ls_restrained_S_all 0.915
_refine_ls_R_factor_all 0.1302
_refine_ls_R_factor_gt 0.0543
_refine_ls_shift/su_max 0.009
_refine_ls_shift/su_mean 0.001
_refine_ls_structure_factor_coef Fsqd
_refine_ls_weighting_details 'calc w=1/[\s^2^(Fo^2^)+(0.0365P)^2^+0.0000P] where P=(Fo^2^+2Fc^2^)/3'
_refine_ls_weighting_scheme calc
_refine_ls_wR_factor_gt 0.0963
_refine_ls_wR_factor_ref 0.1173
_reflns_number_gt 1046
_reflns_number_total 2142
_reflns_threshold_expression >2\s(I)
_cod_data_source_file c3dt50642h.txt
_cod_data_source_block 4a
_cod_original_cell_volume 609.59(13)
_cod_original_formula_sum 'C5 H7 N2 O1.50'
_cod_database_code 7023077

loop_
_symmetry_equiv_pos_as_xyz
'x, y, z'
'-x, -y, -z'

loop_
_atom_site_label
_atom_site_type_symbol
_atom_site_fract_x
_atom_site_fract_y
_atom_site_fract_z
_atom_site_U_iso_or_equiv
_atom_site_adp_type
_atom_site_occupancy
_atom_site_symmetry_multiplicity
_atom_site_calc_flag
_atom_site_refinement_flags
C1 C 0.2659(6) 1.1184(3) 0.2039(2) 0.0492(7) Uani 1 1 d .
C2 C 0.4739(6) 1.0717(3) 0.2611(2) 0.0590(8) Uani 1 1 d .
H2 H 0.5297 1.1238 0.3220 0.071 Uiso 1 1 calc R
C3 C 0.5968(6) 0.9451(3) 0.2253(2) 0.0668(9) Uani 1 1 d .
H3 H 0.7377 0.9130 0.2634 0.080 Uiso 1 1 calc R
C4 C 0.5219(6) 0.8647(3) 0.1368(2) 0.0608(9) Uani 1 1 d .
H4 H 0.6106 0.7800 0.1155 0.073 Uiso 1 1 calc R
C5 C 0.3103(6) 0.9109(3) 0.0782(2) 0.0487(7) Uani 1 1 d .
C11 C 0.7973(7) 0.5710(3) 0.3140(2) 0.0571(9) Uani 1 1 d .
C12 C 1.0157(7) 0.6639(4) 0.3017(3) 0.0702(10) Uani 1 1 d .
H12 H 1.0849 0.6681 0.2390 0.084 Uiso 1 1 calc R
C13 C 1.1310(7) 0.7508(4) 0.3833(3) 0.0822(11) Uani 1 1 d .
H13 H 1.2788 0.8137 0.3746 0.099 Uiso 1 1 calc R
C14 C 1.0350(7) 0.7479(4) 0.4772(3) 0.0751(10) Uani 1 1 d .
H14 H 1.1147 0.8100 0.5304 0.090 Uiso 1 1 calc R
C15 C 0.8177(6) 0.6518(3) 0.4928(3) 0.0595(9) Uani 1 1 d .
N1 N 0.1932(5) 1.0389(2) 0.11525(17) 0.0485(6) Uani 1 1 d .
N2 N 0.1336(6) 1.2441(3) 0.2288(2) 0.0682(8) Uani 1 1 d D
N11 N 0.7090(5) 0.5683(3) 0.40837(18) 0.0517(7) Uani 1 1 d .
N12 N 0.6649(7) 0.4794(3) 0.2415(2) 0.0716(9) Uani 1 1 d D
O1 O 0.2159(4) 0.8460(2) -0.00499(14) 0.0607(6) Uani 1 1 d .
O11 O 0.7141(4) 0.6334(2) 0.57486(15) 0.0693(7) Uani 1 1 d .
O21 O 0.2505(5) 0.5513(3) -0.03037(16) 0.0664(7) Uani 1 1 d D
H1 H 0.047(5) 1.078(3) 0.0767(17) 0.060(8) Uiso 1 1 d .
H2A H -0.019(4) 1.256(3) 0.1934(17) 0.064(9) Uiso 1 1 d D
H11 H 0.553(6) 0.502(3) 0.4206(19) 0.074(10) Uiso 1 1 d .
H12A H 0.704(6) 0.479(3) 0.1782(14) 0.077(11) Uiso 1 1 d D
H12B H 0.503(5) 0.433(4) 0.253(2) 0.114(16) Uiso 1 1 d D
H2B H 0.155(7) 1.278(4) 0.2944(15) 0.133(16) Uiso 1 1 d D
H21A H 0.265(6) 0.644(2) -0.022(2) 0.074(11) Uiso 1 1 d D
H21B H 0.143(14) 0.527(12) 0.013(5) 0.41(5) Uiso 1 1 d D

loop_
_atom_site_aniso_label
_atom_site_aniso_U_11
_atom_site_aniso_U_22
_atom_site_aniso_U_33
_atom_site_aniso_U_23
_atom_site_aniso_U_13
_atom_site_aniso_U_12
C1 0.0453(18) 0.049(2) 0.0510(18) 0.0021(15) -0.0021(15) -0.0052(15)
C2 0.054(2) 0.065(2) 0.0571(19) 0.0069(16) -0.0149(16) -0.0011(17)
C3 0.056(2) 0.069(2) 0.078(2) 0.0206(19) -0.0154(17) 0.0034(19)
C4 0.058(2) 0.053(2) 0.073(2) 0.0146(17) -0.0075(17) 0.0128(17)
C5 0.0493(19) 0.0378(19) 0.061(2) 0.0120(15) 0.0018(15) 0.0026(15)
C11 0.059(2) 0.060(2) 0.057(2) 0.0199(18) 0.0090(18) 0.0182(19)
C12 0.059(2) 0.079(3) 0.079(2) 0.031(2) 0.0118(19) 0.015(2)
C13 0.054(2) 0.081(3) 0.118(3) 0.042(3) -0.004(2) -0.006(2)
C14 0.066(3) 0.073(3) 0.085(3) 0.015(2) -0.012(2) -0.014(2)
C15 0.055(2) 0.059(2) 0.064(2) 0.0062(19) -0.0069(18) 0.0066(18)
N1 0.0450(16) 0.0440(16) 0.0555(16) 0.0046(13) -0.0074(12) 0.0044(12)
N2 0.062(2) 0.069(2) 0.067(2) -0.0132(16) -0.0149(16) 0.0153(16)
N11 0.0485(17) 0.0553(18) 0.0522(17) 0.0094(13) 0.0049(13) 0.0021(14)
N12 0.082(2) 0.087(2) 0.0449(19) 0.0019(17) 0.0101(17) 0.008(2)
O1 0.0685(15) 0.0511(13) 0.0597(13) -0.0021(10) -0.0111(11) 0.0111(11)
O11 0.0726(16) 0.0819(17) 0.0493(13) -0.0022(12) 0.0001(11) -0.0095(12)
O21 0.0869(18) 0.0491(16) 0.0626(14) 0.0041(12) 0.0048(11) 0.0043(13)

loop_
_atom_type_symbol
_atom_type_description
_atom_type_scat_dispersion_real
_atom_type_scat_dispersion_imag
_atom_type_scat_source
C C 0.0033 0.0016 'International Tables Vol C Tables 4.2.6.8 and 6.1.1.4'
H H 0.0000 0.0000 'International Tables Vol C Tables 4.2.6.8 and 6.1.1.4'
N N 0.0061 0.0033 'International Tables Vol C Tables 4.2.6.8 and 6.1.1.4'
O O 0.0106 0.0060 'International Tables Vol C Tables 4.2.6.8 and 6.1.1.4'

loop_
_geom_angle_atom_site_label_1
_geom_angle_atom_site_label_2
_geom_angle_atom_site_label_3
_geom_angle
N1 C1 N2 117.2(3)
N1 C1 C2 118.8(3)
N2 C1 C2 124.0(3)
C1 C2 C3 117.9(3)
C1 C2 H2 121.0
C3 C2 H2 121.0
C4 C3 C2 123.2(3)
C4 C3 H3 118.4
C2 C3 H3 118.4
C3 C4 C5 119.4(3)
C3 C4 H4 120.3
C5 C4 H4 120.3
O1 C5 N1 117.6(2)
O1 C5 C4 126.3(3)
N1 C5 C4 116.2(3)
N12 C11 N11 116.6(3)
N12 C11 C12 125.9(3)
N11 C11 C12 117.5(3)
C11 C12 C13 119.2(3)
C11 C12 H12 120.4
C13 C12 H12 120.4
C14 C13 C12 122.2(3)
C14 C13 H13 118.9
C12 C13 H13 118.9
C13 C14 C15 120.1(3)
C13 C14 H14 119.9
C15 C14 H14 119.9
O11 C15 N11 117.6(3)
O11 C15 C14 127.3(3)
N11 C15 C14 115.1(3)
C1 N1 C5 124.5(2)
C1 N1 H1 115.6(14)
C5 N1 H1 119.9(14)
C1 N2 H2A 116.8(17)
C1 N2 H2B 112(2)
H2A N2 H2B 122(3)
C11 N11 C15 125.9(3)
C11 N11 H11 120.0(15)
C15 N11 H11 114.1(15)
C11 N12 H12A 122(2)
C11 N12 H12B 121(2)
H12A N12 H12B 115(3)
H21A O21 H21B 107(7)

loop_
_geom_bond_atom_site_label_1
_geom_bond_atom_site_label_2
_geom_bond_distance
C1 N1 1.358(3)
C1 N2 1.365(3)
C1 C2 1.377(3)
C2 C3 1.378(4)
C2 H2 0.9300
C3 C4 1.363(4)
C3 H3 0.9300
C4 C5 1.399(3)
C4 H4 0.9300
C5 O1 1.274(3)
C5 N1 1.381(3)
C11 N12 1.347(4)
C11 N11 1.367(3)
C11 C12 1.372(4)
C12 C13 1.376(4)
C12 H12 0.9300
C13 C14 1.374(4)
C13 H13 0.9300
C14 C15 1.399(4)
C14 H14 0.9300
C15 O11 1.265(3)
C15 N11 1.379(3)
N1 H1 0.98(2)
N2 H2A 0.892(16)
N2 H2B 0.907(18)
N11 H11 0.99(3)
N12 H12A 0.887(17)
N12 H12B 0.910(18)
O21 H21A 0.860(17)
O21 H21B 0.84(2)

loop_
_geom_hbond_atom_site_label_D
_geom_hbond_atom_site_label_H
_geom_hbond_atom_site_label_A
_geom_hbond_distance_DH
_geom_hbond_distance_HA
_geom_hbond_distance_DA
_geom_hbond_angle_DHA
_geom_hbond_site_symmetry_A
N1 H1 O1 0.98(2) 1.81(3) 2.788(3) 178(2) 2_575
N2 H2A N12 0.892(16) 2.66(2) 3.213(4) 121(2) 1_465
N11 H11 O11 0.99(3) 1.78(3) 2.769(3) 171(2) 2_666
N12 H12A O21 0.887(17) 2.011(19) 2.889(4) 170(3) 2_665
N12 H12B N2 0.910(18) 2.45(2) 3.310(5) 157(3) 1_545
N2 H2B O11 0.907(18) 1.94(2) 2.827(3) 166(3) 2_676
O21 H21A O1 0.860(17) 1.888(19) 2.734(3) 168(3) .
O21 H21B O21 0.84(2) 2.06(5) 2.770(5) 142(7) 2_565

loop_
_geom_torsion_atom_site_label_1
_geom_torsion_atom_site_label_2
_geom_torsion_atom_site_label_3
_geom_torsion_atom_site_label_4
_geom_torsion
N1 C1 C2 C3 -0.5(4)
N2 C1 C2 C3 -177.6(3)
C1 C2 C3 C4 -0.2(5)
C2 C3 C4 C5 0.0(5)
C3 C4 C5 O1 -178.8(3)
C3 C4 C5 N1 0.8(4)
N12 C11 C12 C13 -179.6(3)
N11 C11 C12 C13 -1.2(4)
C11 C12 C13 C14 0.0(5)
C12 C13 C14 C15 1.7(5)
C13 C14 C15 O11 177.5(3)
C13 C14 C15 N11 -2.1(4)
N2 C1 N1 C5 178.7(3)
C2 C1 N1 C5 1.3(4)
O1 C5 N1 C1 178.1(3)
C4 C5 N1 C1 -1.5(4)
N12 C11 N11 C15 179.3(3)
C12 C11 N11 C15 0.8(4)
O11 C15 N11 C11 -178.7(3)
C14 C15 N11 C11 0.9(4)
